data_2234048
loop_
_publ_author_name
'Zheng, Wen-Ni'

_publ_section_title
;
 1,1'-(Phenylmethylene)dinaphthalen-2-ol
;
_journal_coeditor_code XU5462
_journal_issue 3
_journal_name_full 'Acta Crystallographica Section E'
_journal_page_first o614
_journal_paper_doi 10.1107/S1600536812004163
_journal_volume 68
_journal_year 2012
_chemical_formula_iupac 'C27 H20 O2'
_chemical_formula_moiety 'C27 H20 O2'
_chemical_formula_sum 'C27 H20 O2'
_chemical_formula_weight 376.43
_chemical_name_systematic
;
1,1'-(Phenylmethylene)dinaphthalen-2-ol
;
_space_group_IT_number 14
_symmetry_cell_setting monoclinic
_symmetry_space_group_name_Hall '-P 2ybc'
_symmetry_space_group_name_H-M 'P 1 21/c 1'
_atom_sites_solution_hydrogens geom
_atom_sites_solution_primary direct
_atom_sites_solution_secondary difmap
_audit_creation_method SHELXL-97
_cell_angle_alpha 90.00
_cell_angle_beta 122.02(2)
_cell_angle_gamma 90.00
_cell_formula_units_Z 4
_cell_length_a 12.066(2)
_cell_length_b 8.6178(17)
_cell_length_c 21.386(6)
_cell_measurement_reflns_used 4317
_cell_measurement_temperature 298(2)
_cell_measurement_theta_max 27.48
_cell_measurement_theta_min 3.09
_cell_volume 1885.4(8)
_computing_cell_refinement '<i>CrystalClear</i> (Rigaku, 2005)'
_computing_data_collection '<i>CrystalClear</i> (Rigaku, 2005)'
_computing_data_reduction '<i>CrystalClear</i> (Rigaku, 2005)'
_computing_molecular_graphics '<i>SHELXTL</i> (Sheldrick, 2008)'
_computing_publication_material '<i>SHELXTL</i> (Sheldrick, 2008)'
_computing_structure_refinement '<i>SHELXL97</i> (Sheldrick, 2008)'
_computing_structure_solution '<i>SHELXS97</i> (Sheldrick, 2008)'
_diffrn_ambient_temperature 298(2)
_diffrn_detector_area_resol_mean 13.6612
_diffrn_measured_fraction_theta_full 0.999
_diffrn_measured_fraction_theta_max 0.999
_diffrn_measurement_device_type 'Rigaku Mercury2 (2x2 bin mode)'
_diffrn_measurement_method 'CCD profile fitting'
_diffrn_radiation_monochromator graphite
_diffrn_radiation_source 'fine-focus sealed tube'
_diffrn_radiation_type MoK\a
_diffrn_radiation_wavelength 0.71073
_diffrn_reflns_av_R_equivalents 0.0627
_diffrn_reflns_av_sigmaI/netI 0.0523
_diffrn_reflns_limit_h_max 15
_diffrn_reflns_limit_h_min -15
_diffrn_reflns_limit_k_max 11
_diffrn_reflns_limit_k_min -11
_diffrn_reflns_limit_l_max 27
_diffrn_reflns_limit_l_min -27
_diffrn_reflns_number 19010
_diffrn_reflns_theta_full 27.48
_diffrn_reflns_theta_max 27.48
_diffrn_reflns_theta_min 3.09
_exptl_absorpt_coefficient_mu 0.082
_exptl_absorpt_correction_T_max 1.000
_exptl_absorpt_correction_T_min 0.910
_exptl_absorpt_correction_type multi-scan
_exptl_absorpt_process_details '(CrystalClear; Rigaku, 2005)'
_exptl_crystal_colour colourless
_exptl_crystal_density_diffrn 1.326
_exptl_crystal_density_method 'not measured'
_exptl_crystal_description block
_exptl_crystal_F_000 792
_exptl_crystal_size_max 0.10
_exptl_crystal_size_mid 0.03
_exptl_crystal_size_min 0.03
_refine_diff_density_max 0.399
_refine_diff_density_min -0.423
_refine_ls_extinction_method none
_refine_ls_goodness_of_fit_ref 1.059
_refine_ls_hydrogen_treatment constr
_refine_ls_matrix_type full
_refine_ls_number_parameters 262
_refine_ls_number_reflns 4317
_refine_ls_number_restraints 0
_refine_ls_restrained_S_all 1.059
_refine_ls_R_factor_all 0.0871
_refine_ls_R_factor_gt 0.0564
_refine_ls_shift/su_max 0.001
_refine_ls_shift/su_mean 0.000
_refine_ls_structure_factor_coef Fsqd
_refine_ls_weighting_details 'calc w=1/[\s^2^(Fo^2^)+(0.0564P)^2^+0.4682P] where P=(Fo^2^+2Fc^2^)/3'
_refine_ls_weighting_scheme calc
_refine_ls_wR_factor_gt 0.1266
_refine_ls_wR_factor_ref 0.1416
_reflns_number_gt 2997
_reflns_number_total 4317
_reflns_threshold_expression I>2sigma(I)
_cod_data_source_file xu5462.cif
_cod_data_source_block I
_cod_original_cell_volume 1885.4(7)
_cod_original_sg_symbol_H-M 'P 21/c'
_cod_database_code 2234048
_cod_database_fobs_code 2234048

loop_
_symmetry_equiv_pos_as_xyz
'x, y, z'
'-x, y+1/2, -z+1/2'
'-x, -y, -z'
'x, -y-1/2, z-1/2'

loop_
_atom_site_type_symbol
_atom_site_label
_atom_site_fract_x
_atom_site_fract_y
_atom_site_fract_z
_atom_site_U_iso_or_equiv
_atom_site_adp_type
_atom_site_calc_flag
_atom_site_refinement_flags
_atom_site_occupancy
_atom_site_symmetry_multiplicity
C C1 0.19967(17) 0.11950(19) 0.93766(9) 0.0305(4) Uani d . 1 1
C C2 0.30035(19) 0.1805(2) 0.93322(11) 0.0368(4) Uani d . 1 1
C C3 0.2816(2) 0.2632(2) 0.87169(12) 0.0482(5) Uani d . 1 1
H H3 0.3531 0.3020 0.8713 0.058 Uiso calc R 1 1
C C4 0.1591(2) 0.2861(3) 0.81308(12) 0.0514(6) Uani d . 1 1
H H4 0.1466 0.3437 0.7731 0.062 Uiso calc R 1 1
C C5 0.0501(2) 0.2236(2) 0.81202(10) 0.0419(5) Uani d . 1 1
C C6 -0.0781(3) 0.2448(3) 0.75021(12) 0.0569(6) Uani d . 1 1
H H6 -0.0903 0.3033 0.7105 0.068 Uiso calc R 1 1
C C7 -0.1830(2) 0.1820(3) 0.74762(11) 0.0568(6) Uani d . 1 1
H H7 -0.2667 0.1999 0.7072 0.068 Uiso calc R 1 1
C C8 -0.1651(2) 0.0898(3) 0.80619(11) 0.0466(5) Uani d . 1 1
H H8 -0.2370 0.0435 0.8036 0.056 Uiso calc R 1 1
C C9 -0.04327(19) 0.0671(2) 0.86700(10) 0.0389(5) Uani d . 1 1
H H9 -0.0340 0.0049 0.9050 0.047 Uiso calc R 1 1
C C10 0.06952(18) 0.1356(2) 0.87383(9) 0.0327(4) Uani d . 1 1
C C11 0.22543(16) 0.03527(19) 1.00723(9) 0.0283(4) Uani d . 1 1
H H11 0.1378 0.0207 0.9986 0.034 Uiso calc R 1 1
C C12 0.29752(17) 0.1300(2) 1.07956(9) 0.0302(4) Uani d . 1 1
C C13 0.42859(17) 0.1136(2) 1.13304(10) 0.0354(4) Uani d . 1 1
C C14 0.4834(2) 0.1812(2) 1.20371(10) 0.0444(5) Uani d . 1 1
H H14 0.5711 0.1644 1.2392 0.053 Uiso calc R 1 1
C C15 0.4102(2) 0.2700(2) 1.22052(11) 0.0444(5) Uani d . 1 1
H H15 0.4473 0.3108 1.2678 0.053 Uiso calc R 1 1
C C16 0.27814(19) 0.3010(2) 1.16688(10) 0.0361(4) Uani d . 1 1
C C17 0.2019(2) 0.3980(2) 1.18281(12) 0.0465(5) Uani d . 1 1
H H17 0.2396 0.4418 1.2295 0.056 Uiso calc R 1 1
C C18 0.0746(2) 0.4288(3) 1.13131(12) 0.0507(6) Uani d . 1 1
H H18 0.0254 0.4918 1.1429 0.061 Uiso calc R 1 1
C C19 0.0184(2) 0.3647(2) 1.06077(12) 0.0437(5) Uani d . 1 1
H H19 -0.0684 0.3866 1.0253 0.052 Uiso calc R 1 1
C C20 0.08900(18) 0.2701(2) 1.04312(10) 0.0347(4) Uani d . 1 1
H H20 0.0494 0.2297 0.9957 0.042 Uiso calc R 1 1
C C21 0.22122(17) 0.23241(19) 1.09552(9) 0.0303(4) Uani d . 1 1
C C22 0.27635(16) -0.1314(2) 1.01420(9) 0.0294(4) Uani d . 1 1
C C23 0.28219(18) -0.2027(2) 0.95793(10) 0.0351(4) Uani d . 1 1
H H23 0.2620 -0.1463 0.9161 0.042 Uiso calc R 1 1
C C24 0.3181(2) -0.3583(2) 0.96341(12) 0.0453(5) Uani d . 1 1
H H24 0.3204 -0.4050 0.9249 0.054 Uiso calc R 1 1
C C25 0.3501(2) -0.4432(2) 1.02521(12) 0.0484(5) Uani d . 1 1
H H25 0.3753 -0.5465 1.0290 0.058 Uiso calc R 1 1
C C26 0.3445(2) -0.3740(2) 1.08149(12) 0.0475(5) Uani d . 1 1
H H26 0.3658 -0.4307 1.1234 0.057 Uiso calc R 1 1
C C27 0.3074(2) -0.2203(2) 1.07578(10) 0.0402(5) Uani d . 1 1
H H27 0.3031 -0.1752 1.1140 0.048 Uiso calc R 1 1
O O1 0.42620(13) 0.15738(17) 0.99198(8) 0.0499(4) Uani d . 1 1
H H1 0.4672 0.1320 0.9670 0.075 Uiso d R 1 1
O O2 0.51565(12) 0.02732(16) 1.12482(7) 0.0460(4) Uani d . 1 1
H H2 0.4961 0.0568 1.0819 0.069 Uiso d R 1 1

loop_
_atom_site_aniso_label
_atom_site_aniso_U_11
_atom_site_aniso_U_22
_atom_site_aniso_U_33
_atom_site_aniso_U_12
_atom_site_aniso_U_13
_atom_site_aniso_U_23
C1 0.0414(10) 0.0237(8) 0.0308(9) 0.0014(7) 0.0222(8) -0.0012(7)
C2 0.0456(11) 0.0305(9) 0.0414(11) 0.0003(8) 0.0279(10) -0.0019(8)
C3 0.0693(15) 0.0397(12) 0.0542(13) -0.0073(10) 0.0454(13) -0.0003(10)
C4 0.0827(17) 0.0401(12) 0.0431(12) 0.0011(11) 0.0412(13) 0.0074(10)
C5 0.0634(13) 0.0340(10) 0.0317(10) 0.0081(9) 0.0274(10) 0.0015(8)
C6 0.0753(17) 0.0580(15) 0.0297(11) 0.0189(13) 0.0226(12) 0.0096(10)
C7 0.0533(14) 0.0715(16) 0.0290(11) 0.0184(12) 0.0105(10) -0.0018(11)
C8 0.0426(11) 0.0582(13) 0.0333(11) 0.0039(10) 0.0162(9) -0.0108(10)
C9 0.0433(11) 0.0429(11) 0.0280(9) 0.0030(9) 0.0173(9) -0.0009(8)
C10 0.0443(11) 0.0271(9) 0.0275(9) 0.0066(8) 0.0196(8) -0.0015(7)
C11 0.0296(9) 0.0277(9) 0.0277(9) -0.0001(7) 0.0152(8) 0.0000(7)
C12 0.0355(10) 0.0264(9) 0.0287(9) -0.0024(7) 0.0170(8) -0.0004(7)
C13 0.0334(10) 0.0337(10) 0.0351(10) -0.0006(8) 0.0155(8) -0.0007(8)
C14 0.0385(11) 0.0471(12) 0.0332(10) -0.0039(9) 0.0093(9) -0.0028(9)
C15 0.0515(13) 0.0429(12) 0.0295(10) -0.0084(9) 0.0152(10) -0.0102(9)
C16 0.0487(11) 0.0281(9) 0.0334(10) -0.0058(8) 0.0231(9) -0.0035(8)
C17 0.0659(15) 0.0395(11) 0.0441(12) -0.0063(10) 0.0360(11) -0.0115(9)
C18 0.0610(14) 0.0445(12) 0.0611(14) 0.0049(10) 0.0421(13) -0.0086(11)
C19 0.0437(11) 0.0408(11) 0.0500(12) 0.0047(9) 0.0271(10) 0.0020(10)
C20 0.0392(10) 0.0316(9) 0.0333(10) 0.0015(8) 0.0193(9) 0.0012(8)
C21 0.0373(10) 0.0252(9) 0.0307(9) -0.0029(7) 0.0196(8) 0.0006(7)
C22 0.0288(9) 0.0277(9) 0.0289(9) -0.0015(7) 0.0133(7) -0.0014(7)
C23 0.0395(10) 0.0323(10) 0.0331(9) -0.0019(8) 0.0189(8) -0.0029(8)
C24 0.0576(13) 0.0359(11) 0.0475(12) -0.0006(9) 0.0315(11) -0.0102(9)
C25 0.0534(13) 0.0270(10) 0.0588(14) 0.0034(9) 0.0256(11) -0.0006(10)
C26 0.0599(14) 0.0343(11) 0.0427(12) 0.0020(10) 0.0233(11) 0.0090(9)
C27 0.0543(12) 0.0340(10) 0.0333(10) -0.0010(9) 0.0239(10) -0.0001(8)
O1 0.0423(8) 0.0567(9) 0.0561(9) -0.0003(7) 0.0299(7) 0.0031(8)
O2 0.0362(7) 0.0510(9) 0.0452(8) 0.0079(6) 0.0179(7) -0.0002(7)

loop_
_atom_type_symbol
_atom_type_description
_atom_type_scat_dispersion_real
_atom_type_scat_dispersion_imag
_atom_type_scat_source
C C 0.0033 0.0016 'International Tables Vol C Tables 4.2.6.8 and 6.1.1.4'
H H 0.0000 0.0000 'International Tables Vol C Tables 4.2.6.8 and 6.1.1.4'
O O 0.0106 0.0060 'International Tables Vol C Tables 4.2.6.8 and 6.1.1.4'

loop_
_geom_angle_atom_site_label_1
_geom_angle_atom_site_label_2
_geom_angle_atom_site_label_3
_geom_angle
C2 C1 C10 117.24(16)
C2 C1 C11 121.17(16)
C10 C1 C11 121.58(15)
C1 C2 O1 117.96(17)
C1 C2 C3 123.37(19)
O1 C2 C3 118.66(17)
C4 C3 C2 119.7(2)
C4 C3 H3 120.1
C2 C3 H3 120.1
C3 C4 C5 120.69(19)
C3 C4 H4 119.7
C5 C4 H4 119.7
C4 C5 C6 120.9(2)
C4 C5 C10 119.55(19)
C6 C5 C10 119.6(2)
C7 C6 C5 121.5(2)
C7 C6 H6 119.2
C5 C6 H6 119.2
C6 C7 C8 119.6(2)
C6 C7 H7 120.2
C8 C7 H7 120.2
C9 C8 C7 120.7(2)
C9 C8 H8 119.6
C7 C8 H8 119.6
C8 C9 C10 121.91(19)
C8 C9 H9 119.0
C10 C9 H9 119.0
C9 C10 C5 116.57(17)
C9 C10 C1 124.20(16)
C5 C10 C1 119.23(17)
C1 C11 C22 113.67(14)
C1 C11 C12 115.99(14)
C22 C11 C12 114.36(14)
C1 C11 H11 103.6
C22 C11 H11 103.6
C12 C11 H11 103.6
C13 C12 C21 117.47(16)
C13 C12 C11 124.31(16)
C21 C12 C11 117.99(15)
O2 C13 C12 124.56(17)
O2 C13 C14 113.82(16)
C12 C13 C14 121.56(18)
C15 C14 C13 121.02(18)
C15 C14 H14 119.5
C13 C14 H14 119.5
C14 C15 C16 120.43(18)
C14 C15 H15 119.8
C16 C15 H15 119.8
C15 C16 C17 121.06(18)
C15 C16 C21 119.10(17)
C17 C16 C21 119.83(19)
C18 C17 C16 121.39(19)
C18 C17 H17 119.3
C16 C17 H17 119.3
C17 C18 C19 119.35(19)
C17 C18 H18 120.3
C19 C18 H18 120.3
C20 C19 C18 121.0(2)
C20 C19 H19 119.5
C18 C19 H19 119.5
C19 C20 C21 121.51(18)
C19 C20 H20 119.2
C21 C20 H20 119.2
C20 C21 C16 116.85(17)
C20 C21 C12 123.08(16)
C16 C21 C12 120.08(17)
C23 C22 C27 117.70(17)
C23 C22 C11 122.13(16)
C27 C22 C11 119.94(16)
C22 C23 C24 120.67(18)
C22 C23 H23 119.7
C24 C23 H23 119.7
C25 C24 C23 120.60(19)
C25 C24 H24 119.7
C23 C24 H24 119.7
C24 C25 C26 119.39(19)
C24 C25 H25 120.3
C26 C25 H25 120.3
C25 C26 C27 120.10(19)
C25 C26 H26 120.0
C27 C26 H26 120.0
C26 C27 C22 121.53(18)
C26 C27 H27 119.2
C22 C27 H27 119.2
C2 O1 H1 100.1
C13 O2 H2 100.5

loop_
_geom_bond_atom_site_label_1
_geom_bond_atom_site_label_2
_geom_bond_distance
C1 C2 1.373(3)
C1 C10 1.441(2)
C1 C11 1.532(2)
C2 O1 1.379(2)
C2 C3 1.405(3)
C3 C4 1.353(3)
C3 H3 0.9300
C4 C5 1.410(3)
C4 H4 0.9300
C5 C6 1.416(3)
C5 C10 1.432(3)
C6 C7 1.351(3)
C6 H6 0.9300
C7 C8 1.400(3)
C7 H7 0.9300
C8 C9 1.365(3)
C8 H8 0.9300
C9 C10 1.418(3)
C9 H9 0.9300
C11 C22 1.538(2)
C11 C12 1.546(2)
C11 H11 0.9800
C12 C13 1.383(3)
C12 C21 1.441(2)
C13 O2 1.372(2)
C13 C14 1.415(3)
C14 C15 1.353(3)
C14 H14 0.9300
C15 C16 1.410(3)
C15 H15 0.9300
C16 C17 1.411(3)
C16 C21 1.428(2)
C17 C18 1.360(3)
C17 H17 0.9300
C18 C19 1.399(3)
C18 H18 0.9300
C19 C20 1.369(3)
C19 H19 0.9300
C20 C21 1.418(3)
C20 H20 0.9300
C22 C23 1.386(2)
C22 C27 1.392(2)
C23 C24 1.395(3)
C23 H23 0.9300
C24 C25 1.375(3)
C24 H24 0.9300
C25 C26 1.377(3)
C25 H25 0.9300
C26 C27 1.383(3)
C26 H26 0.9300
C27 H27 0.9300
O1 H1 0.9272
O2 H2 0.8564

loop_
_geom_hbond_atom_site_label_D
_geom_hbond_atom_site_label_H
_geom_hbond_atom_site_label_A
_geom_hbond_site_symmetry_A
_geom_hbond_distance_DH
_geom_hbond_distance_HA
_geom_hbond_distance_DA
_geom_hbond_angle_DHA
O1 H1 O2 3_657 0.93 2.49 3.335(2) 151
O2 H2 O1 . 0.86 1.85 2.691(2) 165
C19 H19 Cg 3_557 0.93 2.71 3.478(3) 140

loop_
_cod_related_entry_id
_cod_related_entry_database
_cod_related_entry_code
1 ChemSpider 268532
